data_7125904
loop_
_publ_author_name
'Eitzinger, Andreas'
'Winter, Michael'
'Sch\"orgenhumer, Johannes'
'Waser, Mario'

_publ_section_title
;
 Quaternary \b<sup>2,2</sup>-amino acid derivatives by asymmetric addition
 of isoxazolidin-5-ones to para-quinone methides.
;
_journal_issue 4
_journal_name_full 'Chemical communications (Cambridge, England)'
_journal_page_first 579
_journal_page_last 582
_journal_paper_doi 10.1039/c9cc09239k
_journal_volume 56
_journal_year 2020
_chemical_formula_iupac C42H49NO5
_chemical_formula_moiety C42H49NO5
_chemical_formula_sum 'C42 H49 N O5'
_chemical_formula_weight 647.82
_chemical_name_common EIT758
_space_group_crystal_system triclinic
_space_group_IT_number 1
_space_group_name_Hall 'P 1'
_space_group_name_H-M_alt 'P 1'
_atom_sites_solution_hydrogens geom
_audit_update_record
;
2019-07-29 deposited with the CCDC.	2019-12-06 downloaded from the CCDC.
;
_cell_angle_alpha 66.7160(10)
_cell_angle_beta 71.4260(10)
_cell_angle_gamma 78.9980(10)
_cell_formula_units_Z 1
_cell_length_a 9.1974(3)
_cell_length_b 10.5189(3)
_cell_length_c 11.2152(4)
_cell_measurement_reflns_used 201
_cell_measurement_temperature 296.(2)
_cell_measurement_theta_max 16.3495
_cell_measurement_theta_min 0.5040
_cell_volume 942.12(5)
_computing_cell_refinement 'APEX3 v2017.3-0 (Bruker AXS)'
_computing_data_collection 'Bruker Instrument Service vV6.2.6'
_computing_data_reduction 'SAINT V8.38A (Bruker AXS Inc., 2017)'
_computing_molecular_graphics 'shelXle (C.B. Huebschle, rev 833)'
_computing_publication_material 'publCIF, Diamond 3.2k'
_computing_structure_refinement 'SHELXL-2016/6 (Sheldrick, 2016)'
_computing_structure_solution 'SHELXT 2014/5 (Sheldrick, 2014)'
_diffrn_ambient_temperature 296.(2)
_diffrn_detector_area_resol_mean 10.4167
_diffrn_measured_fraction_theta_full 0.999
_diffrn_measured_fraction_theta_max 0.999
_diffrn_measurement_device_type 'Bruker D8 Quest Eco'
_diffrn_measurement_method omega
_diffrn_radiation_monochromator graphite
_diffrn_radiation_type 'Mo K\a'
_diffrn_radiation_wavelength 0.71073
_diffrn_reflns_av_R_equivalents 0.0676
_diffrn_reflns_av_unetI/netI 0.0497
_diffrn_reflns_limit_h_max 10
_diffrn_reflns_limit_h_min -10
_diffrn_reflns_limit_k_max 11
_diffrn_reflns_limit_k_min -11
_diffrn_reflns_limit_l_max 12
_diffrn_reflns_limit_l_min -12
_diffrn_reflns_number 25464
_diffrn_reflns_theta_full 23.25
_diffrn_reflns_theta_max 23.25
_diffrn_reflns_theta_min 2.34
_diffrn_source Mo
_diffrn_source_type 'sealed tube'
_exptl_absorpt_coefficient_mu 0.074
_exptl_absorpt_correction_T_max 0.98
_exptl_absorpt_correction_T_min 0.84
_exptl_absorpt_correction_type multi-scan
_exptl_absorpt_process_details
;
SADABS-2016/2 - Bruker AXS area detector scaling and absorption correction
;
_exptl_crystal_colour 'translucent colourless'
_exptl_crystal_density_diffrn 1.142
_exptl_crystal_density_method 'not measured'
_exptl_crystal_description block
_exptl_crystal_F_000 348
_exptl_crystal_recrystallization_method 'Re-crystallisation from solvent'
_exptl_crystal_size_max 0.594
_exptl_crystal_size_mid 0.426
_exptl_crystal_size_min 0.212
_refine_diff_density_max 0.305
_refine_diff_density_min -0.174
_refine_ls_abs_structure_details
;

Flack x determined using 1561 quotients [(I+)-(I-)]/[(I+)+(I-)]
(Parsons, Flack and Wagner, Acta Cryst. B69 (2013) 249-259).
;
_refine_ls_abs_structure_Flack 0.5(7)
_refine_ls_extinction_coef 0.040(7)
_refine_ls_extinction_method 'SHELXL-2016/6 (Sheldrick 2016)'
_refine_ls_goodness_of_fit_ref 1.047
_refine_ls_hydrogen_treatment mixed
_refine_ls_matrix_type full
_refine_ls_number_parameters 444
_refine_ls_number_reflns 5411
_refine_ls_number_restraints 3
_refine_ls_restrained_S_all 1.046
_refine_ls_R_factor_all 0.0842
_refine_ls_R_factor_gt 0.0513
_refine_ls_shift/su_max 0.000
_refine_ls_shift/su_mean 0.000
_refine_ls_structure_factor_coef Fsqd
_refine_ls_weighting_details 'w=1/[\s^2^(Fo^2^)+(0.0689P)^2^+0.1068P] where P=(Fo^2^+2Fc^2^)/3'
_refine_ls_weighting_scheme calc
_refine_ls_wR_factor_gt 0.1159
_refine_ls_wR_factor_ref 0.1335
_reflns_number_gt 4003
_reflns_number_total 5411
_reflns_threshold_expression 'I > 2\s(I)'
_cod_data_source_file c9cc09239k2.cif
_cod_data_source_block FAK_EIT758_191218
_cod_database_code 7125904
_publcif_funding_html
;
;

loop_
_space_group_symop_operation_xyz
'x, y, z'

loop_
_atom_site_type_symbol
_atom_site_label
_atom_site_fract_x
_atom_site_fract_y
_atom_site_fract_z
_atom_site_U_iso_or_equiv
_atom_site_adp_type
_atom_site_calc_flag
_atom_site_refinement_flags_adp
_atom_site_refinement_flags_posn
_atom_site_occupancy
O O1 0.8304(4) 0.2995(4) 0.2392(4) 0.0646(11) Uani d . . 1
C C1 0.8334(6) 0.4350(6) 0.2157(6) 0.0554(14) Uani d . . 1
N N1 0.6913(5) 0.2502(4) 0.3397(4) 0.0562(12) Uani d . . 1
O O2 0.9432(5) 0.4955(4) 0.1369(4) 0.0751(12) Uani d . . 1
C C2 0.6927(6) 0.4883(5) 0.3024(5) 0.0508(13) Uani d . . 1
O O4 0.8333(5) 0.0474(4) 0.4192(5) 0.0780(12) Uani d . . 1
C C4 0.7175(7) 0.1217(6) 0.4315(6) 0.0590(15) Uani d . . 1
O O3 0.5863(4) 0.0939(4) 0.5298(4) 0.0722(12) Uani d . . 1
C C3 0.5924(6) 0.3640(5) 0.3739(5) 0.0487(13) Uani d . . 1
H H3A 0.560688 0.341779 0.470678 0.058 Uiso calc U R 1
H H3B 0.501437 0.383473 0.341703 0.058 Uiso calc U R 1
O O5 0.1225(4) 0.9129(5) 0.4774(4) 0.0717(11) Uani d . . 1
H H5 0.084666 0.976523 0.422242 0.19(5) Uiso calc . R 1
C C5 0.5659(8) -0.0465(6) 0.6371(7) 0.0794(19) Uani d . . 1
C C7 0.5849(9) -0.1535(7) 0.5732(9) 0.099(2) Uani d . . 1
H H7A 0.520103 -0.12467 0.5134 0.148 Uiso calc U R 1
H H7B 0.556278 -0.241422 0.642381 0.148 Uiso calc U R 1
H H7C 0.690224 -0.162268 0.523389 0.148 Uiso calc U R 1
C C6 0.4022(9) -0.0294(9) 0.7162(9) 0.130(4) Uani d . . 1
H H6A 0.393823 0.037422 0.756988 0.194 Uiso calc U R 1
H H6B 0.371527 -0.116896 0.785106 0.194 Uiso calc U R 1
H H6C 0.336509 0.002145 0.656867 0.194 Uiso calc U R 1
C C8 0.6796(10) -0.0736(7) 0.7188(7) 0.096(2) Uani d . . 1
H H8A 0.782236 -0.08278 0.663986 0.145 Uiso calc U R 1
H H8B 0.658185 -0.157645 0.795922 0.145 Uiso calc U R 1
H H8C 0.670136 0.002525 0.748238 0.145 Uiso calc U R 1
C C9 0.7512(6) 0.5286(5) 0.3976(6) 0.0587(15) Uani d . . 1
H H9A 0.840498 0.581491 0.344176 0.07 Uiso calc U R 1
H H9B 0.671818 0.589364 0.433441 0.07 Uiso calc U R 1
C C10 0.7940(6) 0.4105(5) 0.5143(5) 0.0562(14) Uani d . . 1
C C12 0.9657(7) 0.2233(7) 0.6097(6) 0.0653(16) Uani d . . 1
H H12 1.056859 0.168113 0.596614 0.078 Uiso calc U R 1
C C11 0.9285(7) 0.3261(6) 0.5009(6) 0.0622(15) Uani d . . 1
H H11 0.995325 0.339764 0.415516 0.075 Uiso calc U R 1
C C13 0.8719(6) 0.1990(5) 0.7387(6) 0.0561(14) Uani d . . 1
C C14 0.7362(7) 0.2819(6) 0.7529(6) 0.0648(16) Uani d . . 1
H H14 0.669128 0.268 0.838181 0.078 Uiso calc U R 1
C C15 0.6990(6) 0.3853(6) 0.6416(6) 0.0614(15) Uani d . . 1
H H15 0.606714 0.439313 0.653808 0.074 Uiso calc U R 1
C C17 0.9758(8) -0.0400(7) 0.8569(7) 0.0786(19) Uani d . . 1
H H17 0.996676 -0.057862 0.778037 0.094 Uiso calc U R 1
C C16 0.9117(6) 0.0890(6) 0.8596(6) 0.0606(15) Uani d . . 1
C C19 0.9759(9) -0.1183(10) 1.0871(8) 0.099(2) Uani d . . 1
H H19 0.995958 -0.188631 1.163637 0.119 Uiso calc U R 1
C C18 1.0091(9) -0.1414(8) 0.9683(9) 0.099(2) Uani d . . 1
H H18 1.054562 -0.226996 0.964036 0.118 Uiso calc U R 1
C C20 0.9136(9) 0.0084(10) 1.0914(7) 0.094(2) Uani d . . 1
H H20 0.893248 0.025892 1.170448 0.113 Uiso calc U R 1
C C21 0.8806(7) 0.1109(7) 0.9782(7) 0.0751(18) Uani d . . 1
H H21 0.836311 0.196763 0.982451 0.09 Uiso calc U R 1
C C22 0.6162(5) 0.6216(5) 0.2100(5) 0.0468(13) Uani d . . 1
H H22 0.697454 0.685472 0.155172 0.056 Uiso calc U R 1
C C23 0.5588(6) 0.5906(5) 0.1118(5) 0.0520(14) Uani d . . 1
C C24 0.6606(7) 0.5720(6) -0.0020(6) 0.0648(16) Uani d . . 1
H H24 0.764731 0.581262 -0.019565 0.078 Uiso calc U R 1
C C25 0.6115(9) 0.5404(7) -0.0894(7) 0.0786(19) Uani d . . 1
H H25 0.682915 0.52879 -0.165176 0.094 Uiso calc U R 1
C C26 0.4623(9) 0.5257(6) -0.0681(7) 0.0761(18) Uani d . . 1
H H26 0.430669 0.503153 -0.127765 0.091 Uiso calc U R 1
C C27 0.3569(8) 0.5446(6) 0.0436(7) 0.0765(19) Uani d . . 1
H H27 0.253305 0.535212 0.059196 0.092 Uiso calc U R 1
C C28 0.4041(7) 0.5775(6) 0.1329(6) 0.0663(16) Uani d . . 1
H H28 0.331864 0.590846 0.207531 0.08 Uiso calc U R 1
C C29 0.4902(5) 0.6982(5) 0.2894(5) 0.0492(13) Uani d . . 1
C C30 0.4703(6) 0.8411(5) 0.2340(5) 0.0537(14) Uani d . . 1
H H30 0.541262 0.887442 0.154558 0.064 Uiso calc U R 1
C C31 0.3496(6) 0.9190(5) 0.2909(5) 0.0521(13) Uani d . . 1
C C32 0.2465(6) 0.8452(6) 0.4102(6) 0.0531(14) Uani d . . 1
C C33 0.2628(6) 0.7013(5) 0.4737(5) 0.0516(14) Uani d . . 1
C C34 0.3866(6) 0.6325(5) 0.4093(5) 0.0552(14) Uani d . . 1
H H34 0.40054 0.536625 0.449349 0.066 Uiso calc U R 1
C C35 0.3359(6) 1.0776(5) 0.2218(6) 0.0620(16) Uani d . . 1
C C36 0.4734(12) 1.1301(7) 0.1108(14) 0.188(7) Uani d . . 1
H H36A 0.480121 1.100434 0.038381 0.282 Uiso calc U R 1
H H36B 0.563627 1.09447 0.142666 0.282 Uiso calc U R 1
H H36C 0.465957 1.229684 0.079022 0.282 Uiso calc U R 1
C C37 0.1920(10) 1.1275(9) 0.1766(11) 0.134(4) Uani d . . 1
H H37A 0.191303 1.225788 0.127678 0.2 Uiso calc U R 1
H H37B 0.104182 1.107566 0.253844 0.2 Uiso calc U R 1
H H37C 0.187986 1.081141 0.119285 0.2 Uiso calc U R 1
C C38 0.3241(13) 1.1484(9) 0.3238(10) 0.138(4) Uani d . . 1
H H38A 0.417785 1.126879 0.350576 0.207 Uiso calc U R 1
H H38B 0.239492 1.114643 0.401653 0.207 Uiso calc U R 1
H H38C 0.307688 1.247061 0.281722 0.207 Uiso calc U R 1
C C39 0.1513(7) 0.6199(6) 0.6055(6) 0.0656(16) Uani d . . 1
C C40 -0.0079(8) 0.6366(9) 0.5821(9) 0.107(3) Uani d . . 1
H H40A -0.046426 0.732222 0.56015 0.161 Uiso calc U R 1
H H40B -0.077006 0.580605 0.662408 0.161 Uiso calc U R 1
H H40C 0.000278 0.607485 0.509025 0.161 Uiso calc U R 1
C C41 0.1416(9) 0.6716(7) 0.7173(6) 0.088(2) Uani d . . 1
H H41A 0.242717 0.666617 0.727029 0.133 Uiso calc U R 1
H H41B 0.077217 0.614635 0.800579 0.133 Uiso calc U R 1
H H41C 0.098591 0.765965 0.694822 0.133 Uiso calc U R 1
C C42 0.2004(9) 0.4638(7) 0.6562(8) 0.099(3) Uani d . . 1
H H42A 0.206714 0.426568 0.589036 0.149 Uiso calc U R 1
H H42B 0.126107 0.417202 0.73795 0.149 Uiso calc U R 1
H H42C 0.299194 0.450261 0.67329 0.149 Uiso calc U R 1

loop_
_atom_site_aniso_label
_atom_site_aniso_U_11
_atom_site_aniso_U_22
_atom_site_aniso_U_33
_atom_site_aniso_U_12
_atom_site_aniso_U_13
_atom_site_aniso_U_23
O1 0.058(2) 0.047(2) 0.070(3) 0.0016(18) 0.004(2) -0.0208(19)
C1 0.044(3) 0.048(4) 0.063(3) 0.002(3) -0.012(3) -0.013(3)
N1 0.051(3) 0.040(3) 0.068(3) 0.000(2) -0.008(2) -0.017(2)
O2 0.048(2) 0.062(3) 0.087(3) -0.004(2) 0.005(2) -0.015(2)
C2 0.046(3) 0.042(3) 0.059(3) -0.002(2) -0.009(2) -0.018(3)
O4 0.062(3) 0.054(2) 0.099(3) 0.014(2) -0.018(2) -0.020(2)
C4 0.053(4) 0.044(4) 0.077(4) 0.001(3) -0.022(3) -0.017(3)
O3 0.055(2) 0.046(2) 0.086(3) -0.0043(18) -0.006(2) -0.003(2)
C3 0.047(3) 0.037(3) 0.055(3) -0.002(2) -0.011(2) -0.013(2)
O5 0.057(2) 0.071(3) 0.076(3) 0.011(2) -0.005(2) -0.032(2)
C5 0.075(4) 0.046(4) 0.092(5) -0.016(3) -0.024(4) 0.007(3)
C7 0.117(6) 0.054(4) 0.132(6) -0.019(4) -0.057(5) -0.016(4)
C6 0.089(6) 0.102(6) 0.126(7) -0.025(5) 0.011(5) 0.009(5)
C8 0.125(6) 0.065(4) 0.095(5) -0.023(4) -0.048(5) -0.004(4)
C9 0.062(4) 0.048(3) 0.067(4) -0.006(3) -0.017(3) -0.022(3)
C10 0.052(3) 0.054(3) 0.064(4) -0.004(3) -0.013(3) -0.025(3)
C12 0.055(3) 0.075(4) 0.067(4) 0.013(3) -0.014(3) -0.036(3)
C11 0.055(3) 0.070(4) 0.057(3) 0.005(3) -0.009(3) -0.026(3)
C13 0.059(4) 0.051(3) 0.061(4) -0.001(3) -0.016(3) -0.025(3)
C14 0.059(4) 0.070(4) 0.063(4) -0.001(3) -0.006(3) -0.031(3)
C15 0.054(3) 0.060(4) 0.065(4) 0.009(3) -0.009(3) -0.029(3)
C17 0.092(5) 0.074(5) 0.074(4) 0.005(4) -0.032(4) -0.029(4)
C16 0.056(3) 0.068(4) 0.057(4) -0.004(3) -0.013(3) -0.024(3)
C19 0.098(6) 0.106(7) 0.070(5) -0.015(5) -0.032(4) 0.002(5)
C18 0.109(6) 0.075(5) 0.100(6) 0.010(4) -0.044(5) -0.015(5)
C20 0.088(5) 0.125(7) 0.070(5) -0.004(5) -0.027(4) -0.032(5)
C21 0.073(4) 0.081(5) 0.072(5) -0.003(3) -0.022(3) -0.027(4)
C22 0.045(3) 0.033(3) 0.049(3) -0.004(2) -0.002(2) -0.009(2)
C23 0.060(4) 0.035(3) 0.047(3) 0.002(2) -0.010(3) -0.007(2)
C24 0.064(4) 0.062(4) 0.058(4) -0.003(3) -0.009(3) -0.017(3)
C25 0.093(6) 0.072(4) 0.060(4) 0.003(4) -0.012(4) -0.024(4)
C26 0.096(6) 0.065(4) 0.067(4) 0.002(4) -0.027(4) -0.023(3)
C27 0.073(4) 0.063(4) 0.095(5) 0.004(3) -0.036(4) -0.024(4)
C28 0.058(4) 0.063(4) 0.073(4) 0.000(3) -0.015(3) -0.023(3)
C29 0.041(3) 0.038(3) 0.059(3) -0.001(2) -0.003(3) -0.016(3)
C30 0.044(3) 0.044(3) 0.059(3) 0.000(2) -0.004(3) -0.013(3)
C31 0.043(3) 0.043(3) 0.065(3) -0.001(2) -0.010(3) -0.019(3)
C32 0.039(3) 0.052(4) 0.070(4) 0.005(2) -0.008(3) -0.032(3)
C33 0.046(3) 0.040(3) 0.064(3) -0.006(2) -0.007(3) -0.019(3)
C34 0.055(3) 0.039(3) 0.061(3) -0.005(3) -0.004(3) -0.016(3)
C35 0.048(3) 0.041(3) 0.083(4) 0.002(2) -0.011(3) -0.016(3)
C36 0.117(7) 0.040(4) 0.251(12) -0.002(5) 0.077(8) 0.006(6)
C37 0.100(6) 0.096(6) 0.157(8) 0.004(5) -0.057(6) 0.016(6)
C38 0.202(11) 0.073(5) 0.157(9) -0.015(6) -0.064(8) -0.045(6)
C39 0.059(4) 0.058(4) 0.070(4) -0.011(3) 0.005(3) -0.027(3)
C40 0.059(4) 0.115(7) 0.140(7) -0.033(4) -0.005(4) -0.043(5)
C41 0.103(5) 0.083(5) 0.061(4) -0.015(4) 0.006(4) -0.025(4)
C42 0.096(5) 0.060(4) 0.097(5) -0.024(4) 0.029(4) -0.017(4)

loop_
_atom_type_symbol
_atom_type_description
_atom_type_scat_dispersion_real
_atom_type_scat_dispersion_imag
_atom_type_scat_source
C C 0.0033 0.0016 'International Tables Vol C Tables 4.2.6.8 and 6.1.1.4'
H H 0.0000 0.0000 'International Tables Vol C Tables 4.2.6.8 and 6.1.1.4'
N N 0.0061 0.0033 'International Tables Vol C Tables 4.2.6.8 and 6.1.1.4'
O O 0.0106 0.0060 'International Tables Vol C Tables 4.2.6.8 and 6.1.1.4'

loop_
_geom_angle_atom_site_label_1
_geom_angle_atom_site_label_2
_geom_angle_atom_site_label_3
_geom_angle
C1 O1 N1 108.6(4)
O2 C1 O1 119.3(5)
O2 C1 C2 128.6(5)
O1 C1 C2 112.1(5)
C4 N1 O1 111.3(4)
C4 N1 C3 124.7(5)
O1 N1 C3 110.9(4)
C1 C2 C3 103.0(4)
C1 C2 C9 106.3(4)
C3 C2 C9 114.6(4)
C1 C2 C22 109.3(4)
C3 C2 C22 113.9(4)
C9 C2 C22 109.2(4)
O4 C4 O3 127.9(5)
O4 C4 N1 125.5(5)
O3 C4 N1 106.4(5)
C4 O3 C5 121.0(4)
N1 C3 C2 104.6(4)
N1 C3 H3A 110.8
C2 C3 H3A 110.8
N1 C3 H3B 110.8
C2 C3 H3B 110.8
H3A C3 H3B 108.9
C32 O5 H5 109.5
O3 C5 C6 101.3(5)
O3 C5 C7 109.4(6)
C6 C5 C7 111.2(7)
O3 C5 C8 108.5(5)
C6 C5 C8 112.5(7)
C7 C5 C8 113.1(6)
C5 C7 H7A 109.5
C5 C7 H7B 109.5
H7A C7 H7B 109.5
C5 C7 H7C 109.5
H7A C7 H7C 109.5
H7B C7 H7C 109.5
C5 C6 H6A 109.5
C5 C6 H6B 109.5
H6A C6 H6B 109.5
C5 C6 H6C 109.5
H6A C6 H6C 109.5
H6B C6 H6C 109.5
C5 C8 H8A 109.5
C5 C8 H8B 109.5
H8A C8 H8B 109.5
C5 C8 H8C 109.5
H8A C8 H8C 109.5
H8B C8 H8C 109.5
C10 C9 C2 116.3(4)
C10 C9 H9A 108.2
C2 C9 H9A 108.2
C10 C9 H9B 108.2
C2 C9 H9B 108.2
H9A C9 H9B 107.4
C15 C10 C11 117.0(5)
C15 C10 C9 119.6(5)
C11 C10 C9 123.4(5)
C11 C12 C13 121.8(5)
C11 C12 H12 119.1
C13 C12 H12 119.1
C12 C11 C10 121.6(5)
C12 C11 H11 119.2
C10 C11 H11 119.2
C12 C13 C14 117.0(5)
C12 C13 C16 122.7(5)
C14 C13 C16 120.3(5)
C13 C14 C15 120.7(5)
C13 C14 H14 119.6
C15 C14 H14 119.6
C10 C15 C14 121.9(5)
C10 C15 H15 119.1
C14 C15 H15 119.1
C18 C17 C16 120.9(7)
C18 C17 H17 119.5
C16 C17 H17 119.5
C21 C16 C17 117.9(5)
C21 C16 C13 121.1(5)
C17 C16 C13 120.9(5)
C20 C19 C18 119.4(7)
C20 C19 H19 120.3
C18 C19 H19 120.3
C17 C18 C19 120.5(7)
C17 C18 H18 119.7
C19 C18 H18 119.7
C19 C20 C21 119.8(7)
C19 C20 H20 120.1
C21 C20 H20 120.1
C16 C21 C20 121.4(6)
C16 C21 H21 119.3
C20 C21 H21 119.3
C23 C22 C29 111.4(4)
C23 C22 C2 112.1(4)
C29 C22 C2 113.3(4)
C23 C22 H22 106.5
C29 C22 H22 106.5
C2 C22 H22 106.5
C24 C23 C28 117.2(6)
C24 C23 C22 120.6(5)
C28 C23 C22 122.1(5)
C25 C24 C23 121.4(6)
C25 C24 H24 119.3
C23 C24 H24 119.3
C26 C25 C24 121.5(6)
C26 C25 H25 119.3
C24 C25 H25 119.3
C25 C26 C27 118.9(7)
C25 C26 H26 120.5
C27 C26 H26 120.5
C26 C27 C28 120.5(6)
C26 C27 H27 119.7
C28 C27 H27 119.7
C27 C28 C23 120.5(6)
C27 C28 H28 119.8
C23 C28 H28 119.8
C34 C29 C30 117.2(4)
C34 C29 C22 123.8(4)
C30 C29 C22 118.8(4)
C29 C30 C31 123.3(5)
C29 C30 H30 118.4
C31 C30 H30 118.4
C30 C31 C32 116.3(5)
C30 C31 C35 119.7(5)
C32 C31 C35 123.9(4)
O5 C32 C31 121.3(5)
O5 C32 C33 115.5(5)
C31 C32 C33 123.2(4)
C34 C33 C32 116.2(5)
C34 C33 C39 120.3(5)
C32 C33 C39 123.5(4)
C29 C34 C33 123.7(5)
C29 C34 H34 118.2
C33 C34 H34 118.2
C36 C35 C37 111.7(8)
C36 C35 C31 112.4(5)
C37 C35 C31 111.8(6)
C36 C35 C38 104.9(8)
C37 C35 C38 105.4(7)
C31 C35 C38 110.1(5)
C35 C36 H36A 109.5
C35 C36 H36B 109.5
H36A C36 H36B 109.5
C35 C36 H36C 109.5
H36A C36 H36C 109.5
H36B C36 H36C 109.5
C35 C37 H37A 109.5
C35 C37 H37B 109.5
H37A C37 H37B 109.5
C35 C37 H37C 109.5
H37A C37 H37C 109.5
H37B C37 H37C 109.5
C35 C38 H38A 109.5
C35 C38 H38B 109.5
H38A C38 H38B 109.5
C35 C38 H38C 109.5
H38A C38 H38C 109.5
H38B C38 H38C 109.5
C41 C39 C33 110.9(5)
C41 C39 C40 110.1(6)
C33 C39 C40 108.8(5)
C41 C39 C42 106.7(6)
C33 C39 C42 112.6(5)
C40 C39 C42 107.7(6)
C39 C40 H40A 109.5
C39 C40 H40B 109.5
H40A C40 H40B 109.5
C39 C40 H40C 109.5
H40A C40 H40C 109.5
H40B C40 H40C 109.5
C39 C41 H41A 109.5
C39 C41 H41B 109.5
H41A C41 H41B 109.5
C39 C41 H41C 109.5
H41A C41 H41C 109.5
H41B C41 H41C 109.5
C39 C42 H42A 109.5
C39 C42 H42B 109.5
H42A C42 H42B 109.5
C39 C42 H42C 109.5
H42A C42 H42C 109.5
H42B C42 H42C 109.5

loop_
_geom_bond_atom_site_label_1
_geom_bond_atom_site_label_2
_geom_bond_distance
O1 C1 1.347(6)
O1 N1 1.431(5)
C1 O2 1.199(6)
C1 C2 1.512(8)
N1 C4 1.370(7)
N1 C3 1.461(6)
C2 C3 1.538(7)
C2 C9 1.556(8)
C2 C22 1.573(7)
O4 C4 1.199(6)
C4 O3 1.338(7)
O3 C5 1.491(7)
C3 H3A 0.97
C3 H3B 0.97
O5 C32 1.394(6)
O5 H5 0.82
C5 C6 1.503(10)
C5 C7 1.514(10)
C5 C8 1.518(10)
C7 H7A 0.96
C7 H7B 0.96
C7 H7C 0.96
C6 H6A 0.96
C6 H6B 0.96
C6 H6C 0.96
C8 H8A 0.96
C8 H8B 0.96
C8 H8C 0.96
C9 C10 1.505(8)
C9 H9A 0.97
C9 H9B 0.97
C10 C15 1.367(7)
C10 C11 1.382(7)
C12 C11 1.363(8)
C12 C13 1.378(8)
C12 H12 0.93
C11 H11 0.93
C13 C14 1.383(8)
C13 C16 1.492(8)
C14 C15 1.384(8)
C14 H14 0.93
C15 H15 0.93
C17 C18 1.363(9)
C17 C16 1.380(8)
C17 H17 0.93
C16 C21 1.371(8)
C19 C20 1.359(12)
C19 C18 1.377(12)
C19 H19 0.93
C18 H18 0.93
C20 C21 1.381(10)
C20 H20 0.93
C21 H21 0.93
C22 C23 1.522(7)
C22 C29 1.529(7)
C22 H22 0.98
C23 C24 1.382(7)
C23 C28 1.391(8)
C24 C25 1.369(9)
C24 H24 0.93
C25 C26 1.344(10)
C25 H25 0.93
C26 C27 1.377(9)
C26 H26 0.93
C27 C28 1.385(9)
C27 H27 0.93
C28 H28 0.93
C29 C34 1.377(7)
C29 C30 1.381(7)
C30 C31 1.387(7)
C30 H30 0.93
C31 C32 1.394(7)
C31 C35 1.536(7)
C32 C33 1.397(7)
C33 C34 1.383(7)
C33 C39 1.529(7)
C34 H34 0.93
C35 C36 1.475(9)
C35 C37 1.495(10)
C35 C38 1.561(11)
C36 H36A 0.96
C36 H36B 0.96
C36 H36C 0.96
C37 H37A 0.96
C37 H37B 0.96
C37 H37C 0.96
C38 H38A 0.96
C38 H38B 0.96
C38 H38C 0.96
C39 C41 1.525(9)
C39 C40 1.534(10)
C39 C42 1.538(9)
C40 H40A 0.96
C40 H40B 0.96
C40 H40C 0.96
C41 H41A 0.96
C41 H41B 0.96
C41 H41C 0.96
C42 H42A 0.96
C42 H42B 0.96
C42 H42C 0.96
